data_7061373
loop_
_publ_author_name
'Su, Ruige'
'Zhao, Yuling'
'Liu, Shiqiang'
'Li, Peiying'
'Ma, Jiaying'
'Zhang, Di'
'Han, Minghu'
'Yu, Tianzhi'

_publ_section_title
;
 Synthesis and luminescence properties of functionalized V-shaped
 bis-coumarin derivatives
;
_journal_issue 14
_journal_name_full 'New Journal of Chemistry'
_journal_page_first 6793
_journal_page_last 6803
_journal_paper_doi 10.1039/D1NJ05960B
_journal_volume 46
_journal_year 2022
_chemical_formula_moiety 'C32 H24 N2 O4 S'
_chemical_formula_sum 'C32 H24 N2 O4 S'
_chemical_formula_weight 532.59
_space_group_crystal_system triclinic
_space_group_IT_number 2
_space_group_name_Hall '-P 1'
_space_group_name_H-M_alt 'P -1'
_atom_sites_solution_hydrogens geom
_atom_sites_solution_primary direct
_audit_creation_date 2021-01-09
_audit_creation_method
;
Olex2 1.3-alpha
(compiled 2020.09.11 svn.r3730fd0d for OlexSys, GUI svn.r6159)
;
_audit_update_record
;
2021-10-06 deposited with the CCDC.	2022-03-07 downloaded from the CCDC.
;
_cell_angle_alpha 111.832(5)
_cell_angle_beta 107.850(5)
_cell_angle_gamma 91.341(5)
_cell_formula_units_Z 2
_cell_length_a 8.8783(4)
_cell_length_b 11.3767(8)
_cell_length_c 14.1297(10)
_cell_measurement_reflns_used 5566
_cell_measurement_temperature 149.99(10)
_cell_measurement_theta_max 73.8760
_cell_measurement_theta_min 3.5460
_cell_volume 1245.71(15)
_computing_cell_refinement 'CrysAlisPro 1.171.38.43f (Rigaku OD, 2015)'
_computing_data_collection 'CrysAlisPro 1.171.38.43f (Rigaku OD, 2015)'
_computing_data_reduction 'CrysAlisPro 1.171.38.43f (Rigaku OD, 2015)'
_computing_molecular_graphics 'Olex2 1.3-alpha (Dolomanov et al., 2009)'
_computing_publication_material 'Olex2 1.3-alpha (Dolomanov et al., 2009)'
_computing_structure_refinement 'SHELXL 2018/3 (Sheldrick, 2015)'
_computing_structure_solution 'SHELXS  (Sheldrick, 2008)'
_diffrn_ambient_environment N~2~
_diffrn_ambient_temperature 149.99(10)
_diffrn_detector 'CCD plate'
_diffrn_detector_area_resol_mean 5.2684
_diffrn_detector_type AtlasS2
_diffrn_measured_fraction_theta_full 0.998
_diffrn_measured_fraction_theta_max 0.998
_diffrn_measurement_details
;
List of Runs (angles in degrees, time in seconds):

  # Type    Start    End  Width  t~exp~   \w     \q     \k     \f   Frames
#--------------------------------------------------------------------------
  1  \w    -44.00  24.00   1.00    2.00    --  -40.73  38.00 -30.00   68
  2  \w      6.00  50.00   1.00    2.00    --   40.73 -99.00 120.00   44
  3  \w     28.00  87.00   1.00    2.00    --   40.73-125.00  60.00   59
  4  \w     77.00 102.00   1.00    3.50    --  108.20-103.00 -60.00   25
  5  \w     79.00 136.00   1.00    3.50    --  108.20 -30.00-150.00   57
  6  \w    128.00 175.00   1.00    3.50    --  108.20  30.00-150.00   47
  7  \w    130.00 175.00   1.00    3.50    --  108.20  30.00-180.00   45
  8  \w     87.00 178.00   1.00    3.50    --  108.20  30.00 -90.00   91
  9  \w     80.00 119.00   1.00    3.50    --  108.20  30.00-150.00   39
 10  \w     84.00 113.00   1.00    3.50    --  108.20  30.00-180.00   29
 11  \w     36.00 134.00   1.00    3.50    --  108.20 -61.00-180.00   98
 12  \w     46.00  87.00   1.00    3.50    --  108.20 -77.00 -60.00   41
 13  \w     35.00 112.00   1.00    3.50    --  108.20 -45.00  30.00   77
 14  \w     68.00 104.00   1.00    3.50    --  108.20 -94.00 120.00   36
 15  \w     58.00 104.00   1.00    3.50    --  108.20 -94.00  60.00   46
 16  \w     40.00 112.00   1.00    3.50    --  108.20-125.00  60.00   72
 17  \w     27.00  52.00   1.00    3.50    --  108.20 -94.00  60.00   25
 18  \w     29.00  86.00   1.00    2.00    --   40.73-125.00-120.00   57
 19  \w     33.00 109.00   1.00    3.50    --  108.20 -94.00-180.00   76
 20  \w   -111.00  46.00   1.00    2.00    --  -40.73   0.00 -60.00  157
;
_diffrn_measurement_device 'four-circle diffractometer'
_diffrn_measurement_device_type 'SuperNova, Dual, Cu at zero, AtlasS2'
_diffrn_measurement_method '\w scans'
_diffrn_orient_matrix_type 'CrysAlisPro convention (1999,Acta A55,543-557)'
_diffrn_orient_matrix_UB_11 -0.0080741000
_diffrn_orient_matrix_UB_12 0.0301433000
_diffrn_orient_matrix_UB_13 0.0699530000
_diffrn_orient_matrix_UB_21 -0.0009065000
_diffrn_orient_matrix_UB_22 0.1051290000
_diffrn_orient_matrix_UB_23 -0.0113581000
_diffrn_orient_matrix_UB_31 -0.1876247000
_diffrn_orient_matrix_UB_32 -0.0417140000
_diffrn_orient_matrix_UB_33 -0.0207201000
_diffrn_radiation_monochromator mirror
_diffrn_radiation_probe x-ray
_diffrn_radiation_type 'Cu K\a'
_diffrn_radiation_wavelength 1.54184
_diffrn_reflns_av_R_equivalents 0.0439
_diffrn_reflns_av_unetI/netI 0.0477
_diffrn_reflns_Laue_measured_fraction_full 0.998
_diffrn_reflns_Laue_measured_fraction_max 0.998
_diffrn_reflns_limit_h_max 10
_diffrn_reflns_limit_h_min -10
_diffrn_reflns_limit_k_max 12
_diffrn_reflns_limit_k_min -13
_diffrn_reflns_limit_l_max 16
_diffrn_reflns_limit_l_min -10
_diffrn_reflns_number 4402
_diffrn_reflns_point_group_measured_fraction_full 0.998
_diffrn_reflns_point_group_measured_fraction_max 0.998
_diffrn_reflns_theta_full 66.594
_diffrn_reflns_theta_max 66.594
_diffrn_reflns_theta_min 3.583
_diffrn_source 'micro-focus sealed X-ray tube'
_diffrn_source_type 'SuperNova (Cu) X-ray Source'
_exptl_absorpt_coefficient_mu 1.513
_exptl_absorpt_correction_T_max 1.00000
_exptl_absorpt_correction_T_min 0.83806
_exptl_absorpt_correction_type multi-scan
_exptl_absorpt_process_details
;
CrysAlisPro 1.171.38.43f (Rigaku Oxford Diffraction, 2015)
Empirical absorption correction using spherical harmonics,
 implemented in SCALE3 ABSPACK scaling algorithm.
;
_exptl_crystal_colour yellow
_exptl_crystal_colour_primary yellow
_exptl_crystal_density_diffrn 1.420
_exptl_crystal_description needle
_exptl_crystal_F_000 556
_exptl_crystal_size_max 0.14
_exptl_crystal_size_mid 0.11
_exptl_crystal_size_min 0.09
_refine_diff_density_max 0.650
_refine_diff_density_min -0.419
_refine_diff_density_rms 0.105
_refine_ls_extinction_method none
_refine_ls_goodness_of_fit_ref 1.199
_refine_ls_hydrogen_treatment constr
_refine_ls_matrix_type full
_refine_ls_number_parameters 375
_refine_ls_number_reflns 4402
_refine_ls_number_restraints 0
_refine_ls_restrained_S_all 1.199
_refine_ls_R_factor_all 0.0838
_refine_ls_R_factor_gt 0.0778
_refine_ls_shift/su_max 0.000
_refine_ls_shift/su_mean 0.000
_refine_ls_structure_factor_coef Fsqd
_refine_ls_weighting_details 'w=1/[\s^2^(Fo^2^)+(0.0827P)^2^+2.8991P] where P=(Fo^2^+2Fc^2^)/3'
_refine_ls_weighting_scheme calc
_refine_ls_wR_factor_gt 0.2520
_refine_ls_wR_factor_ref 0.2552
_reflns_Friedel_coverage 0.000
_reflns_number_gt 3910
_reflns_number_total 4402
_reflns_threshold_expression 'I > 2\s(I)'
_cod_data_source_file d1nj05960b1.cif
_cod_data_source_block exp_2693
_cod_depositor_comments 'Adding full bibliography for 7061372--7061373.cif.'
_cod_database_code 7061373
_shelx_shelxl_version_number 2018/3
_shelx_space_group_comment
;
The symmetry employed for this shelxl refinement is uniquely defined
by the following loop, which should always be used as a source of
symmetry information in preference to the above space-group names.
They are only intended as comments.
;
_shelx_estimated_absorpt_t_max 0.876
_shelx_estimated_absorpt_t_min 0.816
_reflns_odcompleteness_completeness 99.98
_reflns_odcompleteness_iscentric 1
_reflns_odcompleteness_theta 66.97
_olex2_refinement_description
;
1. Twinned data refinement
 Scales: 0.534(6)
 0.466(6)
2. Fixed Uiso
 At 1.2 times of:
  All C(H) groups, All C(H,H) groups
 At 1.5 times of:
  All C(H,H,H) groups
3. Others
 Sof(C31)=Sof(H31A)=Sof(H31B)=Sof(C32)=Sof(H32A)=Sof(H32B)=Sof(H32C)=1-FVAR(1)
 Sof(C33)=Sof(H33A)=Sof(H33B)=Sof(C34)=Sof(H34A)=Sof(H34B)=Sof(H34C)=FVAR(1)
4.a Secondary CH2 refined with riding coordinates:
 C29(H29A,H29B), C31(H31A,H31B), C33(H33A,H33B)
4.b Aromatic/amide H refined with riding coordinates:
 C2(H2), C3(H3), C4(H4), C5(H5), C8(H8), C9(H9), C10(H10), C11(H11), C14(H14),
 C15(H15), C18(H18), C25(H25), C27(H27), C28(H28)
4.c Idealised Me refined as rotating group:
 C30(H30A,H30B,H30C), C32(H32A,H32B,H32C), C34(H34A,H34B,H34C)
;
_olex2_submission_special_instructions 'No special instructions were received'
_oxdiff_exptl_absorpt_empirical_details
;
Empirical correction (ABSPACK) includes:
- Absorption correction using spherical harmonics
- Frame scaling
;
_oxdiff_exptl_absorpt_empirical_full_max 1.581
_oxdiff_exptl_absorpt_empirical_full_min 0.660

loop_
_space_group_symop_operation_xyz
'x, y, z'
'-x, -y, -z'

loop_
_atom_site_label
_atom_site_type_symbol
_atom_site_fract_x
_atom_site_fract_y
_atom_site_fract_z
_atom_site_U_iso_or_equiv
_atom_site_adp_type
_atom_site_occupancy
_atom_site_site_symmetry_order
_atom_site_calc_flag
_atom_site_refinement_flags_posn
_atom_site_refinement_flags_adp
_atom_site_refinement_flags_occupancy
_atom_site_disorder_assembly
_atom_site_disorder_group
S1 S 0.06208(15) -0.28256(13) 0.75472(10) 0.0317(4) Uani 1 1 d . . . . .
O1 O 0.4936(4) 0.1194(3) 0.6743(3) 0.0289(8) Uani 1 1 d . . . . .
O2 O 0.7010(4) 0.2290(4) 0.6763(3) 0.0370(9) Uani 1 1 d . . . . .
O3 O 0.7578(5) 0.4902(4) 0.7933(3) 0.0401(10) Uani 1 1 d . . . . .
O4 O 0.5695(4) 0.5805(3) 0.8518(3) 0.0344(9) Uani 1 1 d . . . . .
N1 N 0.0284(5) -0.1556(4) 0.6022(3) 0.0243(9) Uani 1 1 d . . . . .
N2 N 0.2619(7) 0.8081(5) 1.0598(6) 0.0620(18) Uani 1 1 d . . . . .
C1 C 0.1094(5) -0.2653(5) 0.5772(4) 0.0248(10) Uani 1 1 d . . . . .
C2 C 0.1548(6) -0.3083(5) 0.4858(4) 0.0259(10) Uani 1 1 d . . . . .
H2 H 0.133538 -0.265946 0.439296 0.031 Uiso 1 1 calc R U . . .
C3 C 0.2317(6) -0.4146(5) 0.4643(4) 0.0324(12) Uani 1 1 d . . . . .
H3 H 0.265511 -0.442057 0.404547 0.039 Uiso 1 1 calc R U . . .
C4 C 0.2589(6) -0.4810(5) 0.5329(5) 0.0326(12) Uani 1 1 d . . . . .
H4 H 0.311722 -0.551909 0.518761 0.039 Uiso 1 1 calc R U . . .
C5 C 0.2078(6) -0.4415(5) 0.6204(4) 0.0315(11) Uani 1 1 d . . . . .
H5 H 0.223006 -0.487242 0.664237 0.038 Uiso 1 1 calc R U . . .
C6 C 0.1328(6) -0.3327(5) 0.6439(4) 0.0259(10) Uani 1 1 d . . . . .
C7 C -0.1175(6) -0.2353(5) 0.6918(4) 0.0270(10) Uani 1 1 d . . . . .
C8 C -0.2583(6) -0.2614(5) 0.7088(4) 0.0327(12) Uani 1 1 d . . . . .
H8 H -0.257959 -0.298105 0.757673 0.039 Uiso 1 1 calc R U . . .
C9 C -0.3993(6) -0.2323(5) 0.6522(5) 0.0342(12) Uani 1 1 d . . . . .
H9 H -0.493808 -0.248668 0.663762 0.041 Uiso 1 1 calc R U . . .
C10 C -0.4003(6) -0.1787(5) 0.5782(4) 0.0316(12) Uani 1 1 d . . . . .
H10 H -0.495606 -0.160380 0.539856 0.038 Uiso 1 1 calc R U . . .
C11 C -0.2600(6) -0.1527(5) 0.5615(4) 0.0276(10) Uani 1 1 d . . . . .
H11 H -0.260985 -0.117742 0.511355 0.033 Uiso 1 1 calc R U . . .
C12 C -0.1182(5) -0.1787(4) 0.6196(4) 0.0246(10) Uani 1 1 d . . . . .
C13 C 0.1074(5) -0.0323(5) 0.6390(4) 0.0235(10) Uani 1 1 d . . . . .
C14 C 0.0343(6) 0.0763(5) 0.6766(4) 0.0252(10) Uani 1 1 d . . . . .
H14 H -0.072533 0.065472 0.671451 0.030 Uiso 1 1 calc R U . . .
C15 C 0.1185(6) 0.1975(5) 0.7207(4) 0.0263(10) Uani 1 1 d . . . . .
H15 H 0.066912 0.267413 0.743908 0.032 Uiso 1 1 calc R U . . .
C16 C 0.2813(5) 0.2195(5) 0.7318(4) 0.0242(10) Uani 1 1 d . . . . .
C17 C 0.3440(5) 0.1108(5) 0.6833(4) 0.0238(10) Uani 1 1 d . . . . .
C18 C 0.2633(6) -0.0118(5) 0.6402(4) 0.0255(10) Uani 1 1 d . . . . .
H18 H 0.312663 -0.081197 0.611724 0.031 Uiso 1 1 calc R U . . .
C19 C 0.5832(6) 0.2362(5) 0.7026(4) 0.0282(11) Uani 1 1 d . . . . .
C20 C 0.5267(6) 0.3497(5) 0.7617(4) 0.0279(11) Uani 1 1 d . . . . .
C21 C 0.3847(6) 0.3429(5) 0.7839(4) 0.0258(10) Uani 1 1 d . . . . .
C22 C 0.3510(6) 0.4568(5) 0.8578(4) 0.0270(10) Uani 1 1 d . . . . .
C23 C 0.4430(6) 0.5752(5) 0.8877(4) 0.0314(11) Uani 1 1 d . . . . .
C24 C 0.6301(6) 0.4714(5) 0.8014(4) 0.0305(11) Uani 1 1 d . . . . .
C25 C 0.4153(7) 0.6903(5) 0.9520(5) 0.0380(13) Uani 1 1 d . . . . .
H25 H 0.478002 0.765689 0.966396 0.046 Uiso 1 1 calc R U . . .
C26 C 0.2929(7) 0.6958(5) 0.9966(5) 0.0398(13) Uani 1 1 d . . . . .
C27 C 0.2076(6) 0.5762(5) 0.9761(4) 0.0312(11) Uani 1 1 d . . . . .
H27 H 0.130670 0.575154 1.008179 0.037 Uiso 1 1 calc R U . . .
C28 C 0.2371(6) 0.4633(5) 0.9101(4) 0.0285(11) Uani 1 1 d . . . . .
H28 H 0.179698 0.387172 0.899184 0.034 Uiso 1 1 calc R U . . .
C29 C 0.1264(7) 0.8159(6) 1.0993(5) 0.0429(14) Uani 1 1 d . . . . .
H29A H 0.141875 0.899515 1.157292 0.051 Uiso 1 1 calc R U . . .
H29B H 0.125651 0.752107 1.129555 0.051 Uiso 1 1 calc R U . . .
C30 C -0.0339(9) 0.7954(7) 1.0137(6) 0.0540(17) Uani 1 1 d . . . . .
H30A H -0.030843 0.851750 0.977662 0.081 Uiso 1 1 calc R U . . .
H30B H -0.114918 0.813328 1.046947 0.081 Uiso 1 1 calc R U . . .
H30C H -0.058395 0.708087 0.961880 0.081 Uiso 1 1 calc R U . . .
C31 C 0.3002(19) 0.9281(19) 1.0342(12) 0.043(5) Uani 0.47(3) 1 d . . P A 2
H31A H 0.312296 0.901047 0.963593 0.052 Uiso 0.47(3) 1 calc R U P A 2
H31B H 0.216485 0.981277 1.036690 0.052 Uiso 0.47(3) 1 calc R U P A 2
C32 C 0.455(2) 0.9982(17) 1.1233(12) 0.052(5) Uani 0.47(3) 1 d . . P A 2
H32A H 0.481478 1.079193 1.120888 0.079 Uiso 0.47(3) 1 calc R U P A 2
H32B H 0.539121 0.947918 1.113709 0.079 Uiso 0.47(3) 1 calc R U P A 2
H32C H 0.444845 1.012253 1.192111 0.079 Uiso 0.47(3) 1 calc R U P A 2
C33 C 0.3804(16) 0.9310(14) 1.1114(9) 0.036(4) Uani 0.53(3) 1 d . . P A 1
H33A H 0.381485 0.981314 1.184156 0.044 Uiso 0.53(3) 1 calc R U P A 1
H33B H 0.487587 0.912687 1.114723 0.044 Uiso 0.53(3) 1 calc R U P A 1
C34 C 0.3213(18) 1.0008(19) 1.0384(14) 0.060(5) Uani 0.53(3) 1 d . . P A 1
H34A H 0.391424 1.080377 1.066016 0.090 Uiso 0.53(3) 1 calc R U P A 1
H34B H 0.215026 1.017675 1.036073 0.090 Uiso 0.53(3) 1 calc R U P A 1
H34C H 0.319684 0.948928 0.966718 0.090 Uiso 0.53(3) 1 calc R U P A 1

loop_
_atom_site_aniso_label
_atom_site_aniso_U_11
_atom_site_aniso_U_22
_atom_site_aniso_U_33
_atom_site_aniso_U_23
_atom_site_aniso_U_13
_atom_site_aniso_U_12
S1 0.0320(7) 0.0390(7) 0.0308(7) 0.0153(6) 0.0174(5) 0.0116(5)
O1 0.0206(16) 0.0250(17) 0.044(2) 0.0112(15) 0.0175(15) 0.0041(13)
O2 0.0295(19) 0.031(2) 0.055(2) 0.0132(18) 0.0260(18) 0.0046(15)
O3 0.036(2) 0.033(2) 0.054(2) 0.0104(18) 0.0269(19) -0.0029(16)
O4 0.035(2) 0.0250(18) 0.050(2) 0.0128(16) 0.0258(18) 0.0037(15)
N1 0.0191(19) 0.025(2) 0.031(2) 0.0100(17) 0.0134(16) 0.0026(15)
N2 0.070(4) 0.025(3) 0.102(5) 0.009(3) 0.064(4) 0.008(2)
C1 0.018(2) 0.024(2) 0.029(2) 0.0046(19) 0.0105(19) -0.0001(18)
C2 0.022(2) 0.026(2) 0.027(2) 0.007(2) 0.0103(19) -0.0014(18)
C3 0.029(3) 0.026(3) 0.034(3) -0.001(2) 0.018(2) -0.001(2)
C4 0.026(2) 0.023(2) 0.045(3) 0.006(2) 0.018(2) 0.006(2)
C5 0.026(2) 0.025(3) 0.040(3) 0.009(2) 0.012(2) 0.003(2)
C6 0.023(2) 0.026(2) 0.028(2) 0.008(2) 0.011(2) 0.0026(19)
C7 0.025(2) 0.026(2) 0.029(2) 0.005(2) 0.014(2) 0.0038(19)
C8 0.038(3) 0.025(3) 0.039(3) 0.009(2) 0.024(2) 0.002(2)
C9 0.028(3) 0.028(3) 0.044(3) 0.004(2) 0.023(2) 0.000(2)
C10 0.021(2) 0.030(3) 0.035(3) 0.002(2) 0.013(2) 0.005(2)
C11 0.027(2) 0.026(2) 0.028(2) 0.006(2) 0.014(2) 0.0046(19)
C12 0.020(2) 0.022(2) 0.027(2) 0.0017(19) 0.0126(19) 0.0013(18)
C13 0.020(2) 0.030(3) 0.022(2) 0.0109(19) 0.0082(18) 0.0046(19)
C14 0.019(2) 0.027(2) 0.030(2) 0.011(2) 0.0097(19) 0.0035(18)
C15 0.024(2) 0.025(2) 0.034(3) 0.011(2) 0.015(2) 0.0089(19)
C16 0.022(2) 0.025(2) 0.031(3) 0.014(2) 0.011(2) 0.0033(18)
C17 0.020(2) 0.026(2) 0.031(2) 0.013(2) 0.0137(19) 0.0066(18)
C18 0.023(2) 0.022(2) 0.036(3) 0.012(2) 0.015(2) 0.0070(19)
C19 0.023(2) 0.030(3) 0.037(3) 0.016(2) 0.014(2) 0.005(2)
C20 0.024(2) 0.029(3) 0.035(3) 0.013(2) 0.015(2) 0.006(2)
C21 0.025(2) 0.028(3) 0.030(2) 0.013(2) 0.014(2) 0.0071(19)
C22 0.025(2) 0.024(2) 0.035(3) 0.013(2) 0.012(2) 0.0042(19)
C23 0.030(3) 0.030(3) 0.043(3) 0.017(2) 0.019(2) 0.007(2)
C24 0.032(3) 0.025(3) 0.038(3) 0.011(2) 0.020(2) 0.003(2)
C25 0.038(3) 0.023(3) 0.057(4) 0.011(2) 0.027(3) 0.003(2)
C26 0.043(3) 0.026(3) 0.056(4) 0.013(3) 0.028(3) 0.009(2)
C27 0.034(3) 0.029(3) 0.037(3) 0.012(2) 0.021(2) 0.009(2)
C28 0.026(2) 0.026(3) 0.036(3) 0.014(2) 0.013(2) 0.0026(19)
C29 0.050(3) 0.031(3) 0.054(4) 0.010(3) 0.033(3) 0.013(3)
C30 0.062(4) 0.060(4) 0.059(4) 0.033(4) 0.035(4) 0.024(3)
C31 0.060(9) 0.031(10) 0.043(8) 0.014(6) 0.023(7) 0.026(7)
C32 0.083(13) 0.028(8) 0.043(8) 0.011(6) 0.024(8) -0.007(9)
C33 0.044(8) 0.030(8) 0.037(7) 0.012(5) 0.017(6) 0.016(6)
C34 0.062(9) 0.036(9) 0.096(12) 0.044(8) 0.025(8) 0.017(7)

loop_
_atom_type_symbol
_atom_type_description
_atom_type_scat_dispersion_real
_atom_type_scat_dispersion_imag
_atom_type_scat_source
C C 0.0181 0.0091 'International Tables Vol C Tables 4.2.6.8 and 6.1.1.4'
H H 0.0000 0.0000 'International Tables Vol C Tables 4.2.6.8 and 6.1.1.4'
N N 0.0311 0.0180 'International Tables Vol C Tables 4.2.6.8 and 6.1.1.4'
O O 0.0492 0.0322 'International Tables Vol C Tables 4.2.6.8 and 6.1.1.4'
S S 0.3331 0.5567 'International Tables Vol C Tables 4.2.6.8 and 6.1.1.4'

loop_
_geom_angle_atom_site_label_1
_geom_angle_atom_site_label_2
_geom_angle_atom_site_label_3
_geom_angle
_geom_angle_site_symmetry_1
_geom_angle_site_symmetry_3
_geom_angle_publ_flag
C6 S1 C7 97.6(2) . . ?
C17 O1 C19 121.9(4) . . ?
C23 O4 C24 122.6(4) . . ?
C12 N1 C1 114.2(4) . . ?
C13 N1 C1 121.7(4) . . ?
C13 N1 C12 121.3(4) . . ?
C26 N2 C29 122.4(5) . . ?
C26 N2 C31 115.4(7) . . ?
C26 N2 C33 122.1(6) . . ?
C29 N2 C31 113.1(6) . . ?
C29 N2 C33 114.6(6) . . ?
C2 C1 N1 121.5(5) . . ?
C2 C1 C6 120.4(5) . . ?
C6 C1 N1 118.0(4) . . ?
C1 C2 H2 120.1 . . ?
C3 C2 C1 119.7(5) . . ?
C3 C2 H2 120.1 . . ?
C2 C3 H3 120.0 . . ?
C2 C3 C4 120.0(5) . . ?
C4 C3 H3 120.0 . . ?
C3 C4 H4 120.0 . . ?
C5 C4 C3 120.1(5) . . ?
C5 C4 H4 120.0 . . ?
C4 C5 H5 119.9 . . ?
C4 C5 C6 120.2(5) . . ?
C6 C5 H5 119.9 . . ?
C1 C6 S1 119.8(4) . . ?
C1 C6 C5 119.5(5) . . ?
C5 C6 S1 120.8(4) . . ?
C8 C7 S1 120.6(4) . . ?
C8 C7 C12 120.1(5) . . ?
C12 C7 S1 119.2(4) . . ?
C7 C8 H8 120.3 . . ?
C9 C8 C7 119.4(5) . . ?
C9 C8 H8 120.3 . . ?
C8 C9 H9 119.8 . . ?
C8 C9 C10 120.4(5) . . ?
C10 C9 H9 119.8 . . ?
C9 C10 H10 119.9 . . ?
C11 C10 C9 120.2(5) . . ?
C11 C10 H10 119.9 . . ?
C10 C11 H11 120.2 . . ?
C10 C11 C12 119.7(5) . . ?
C12 C11 H11 120.2 . . ?
C7 C12 N1 118.7(4) . . ?
C11 C12 N1 121.0(4) . . ?
C11 C12 C7 120.2(4) . . ?
N1 C13 C14 121.8(4) . . ?
N1 C13 C18 120.5(4) . . ?
C18 C13 C14 117.7(4) . . ?
C13 C14 H14 119.6 . . ?
C15 C14 C13 120.9(4) . . ?
C15 C14 H14 119.6 . . ?
C14 C15 H15 119.0 . . ?
C14 C15 C16 121.9(4) . . ?
C16 C15 H15 119.0 . . ?
C15 C16 C21 126.5(4) . . ?
C17 C16 C15 115.2(4) . . ?
C17 C16 C21 118.2(4) . . ?
O1 C17 C16 121.7(4) . . ?
C18 C17 O1 114.7(4) . . ?
C18 C17 C16 123.6(4) . . ?
C13 C18 H18 120.0 . . ?
C17 C18 C13 120.0(4) . . ?
C17 C18 H18 120.0 . . ?
O1 C19 C20 116.5(4) . . ?
O2 C19 O1 114.8(4) . . ?
O2 C19 C20 128.7(5) . . ?
C19 C20 C24 116.3(4) . . ?
C21 C20 C19 122.1(4) . . ?
C21 C20 C24 121.5(4) . . ?
C20 C21 C16 117.5(4) . . ?
C20 C21 C22 118.4(4) . . ?
C22 C21 C16 124.0(4) . . ?
C23 C22 C21 119.0(4) . . ?
C23 C22 C28 114.4(5) . . ?
C28 C22 C21 126.6(4) . . ?
O4 C23 C22 120.3(4) . . ?
C25 C23 O4 115.7(5) . . ?
C25 C23 C22 124.0(5) . . ?
O3 C24 O4 115.8(4) . . ?
O3 C24 C20 128.4(5) . . ?
O4 C24 C20 115.7(4) . . ?
C23 C25 H25 119.7 . . ?
C23 C25 C26 120.6(5) . . ?
C26 C25 H25 119.7 . . ?
N2 C26 C25 122.0(5) . . ?
N2 C26 C27 121.3(5) . . ?
C25 C26 C27 116.6(5) . . ?
C26 C27 H27 119.5 . . ?
C28 C27 C26 121.0(5) . . ?
C28 C27 H27 119.5 . . ?
C22 C28 H28 118.5 . . ?
C27 C28 C22 123.0(5) . . ?
C27 C28 H28 118.5 . . ?
N2 C29 H29A 108.7 . . ?
N2 C29 H29B 108.7 . . ?
N2 C29 C30 114.1(6) . . ?
H29A C29 H29B 107.6 . . ?
C30 C29 H29A 108.7 . . ?
C30 C29 H29B 108.7 . . ?
C29 C30 H30A 109.5 . . ?
C29 C30 H30B 109.5 . . ?
C29 C30 H30C 109.5 . . ?
H30A C30 H30B 109.5 . . ?
H30A C30 H30C 109.5 . . ?
H30B C30 H30C 109.5 . . ?
N2 C31 H31A 111.1 . . ?
N2 C31 H31B 111.1 . . ?
H31A C31 H31B 109.1 . . ?
C32 C31 N2 103.1(13) . . ?
C32 C31 H31A 111.1 . . ?
C32 C31 H31B 111.1 . . ?
C31 C32 H32A 109.5 . . ?
C31 C32 H32B 109.5 . . ?
C31 C32 H32C 109.5 . . ?
H32A C32 H32B 109.5 . . ?
H32A C32 H32C 109.5 . . ?
H32B C32 H32C 109.5 . . ?
N2 C33 H33A 110.8 . . ?
N2 C33 H33B 110.8 . . ?
H33A C33 H33B 108.9 . . ?
C34 C33 N2 104.6(12) . . ?
C34 C33 H33A 110.8 . . ?
C34 C33 H33B 110.8 . . ?
C33 C34 H34A 109.5 . . ?
C33 C34 H34B 109.5 . . ?
C33 C34 H34C 109.5 . . ?
H34A C34 H34B 109.5 . . ?
H34A C34 H34C 109.5 . . ?
H34B C34 H34C 109.5 . . ?

loop_
_geom_bond_atom_site_label_1
_geom_bond_atom_site_label_2
_geom_bond_distance
_geom_bond_site_symmetry_2
_geom_bond_publ_flag
S1 C6 1.768(5) . ?
S1 C7 1.774(5) . ?
O1 C17 1.377(5) . ?
O1 C19 1.385(6) . ?
O2 C19 1.207(6) . ?
O3 C24 1.196(6) . ?
O4 C23 1.375(6) . ?
O4 C24 1.395(6) . ?
N1 C1 1.438(6) . ?
N1 C12 1.432(6) . ?
N1 C13 1.385(6) . ?
N2 C26 1.351(7) . ?
N2 C29 1.465(7) . ?
N2 C31 1.59(2) . ?
N2 C33 1.515(17) . ?
C1 C2 1.388(7) . ?
C1 C6 1.395(7) . ?
C2 H2 0.9300 . ?
C2 C3 1.383(7) . ?
C3 H3 0.9300 . ?
C3 C4 1.406(8) . ?
C4 H4 0.9300 . ?
C4 C5 1.370(7) . ?
C5 H5 0.9300 . ?
C5 C6 1.399(7) . ?
C7 C8 1.389(7) . ?
C7 C12 1.392(7) . ?
C8 H8 0.9300 . ?
C8 C9 1.385(8) . ?
C9 H9 0.9300 . ?
C9 C10 1.390(8) . ?
C10 H10 0.9300 . ?
C10 C11 1.382(7) . ?
C11 H11 0.9300 . ?
C11 C12 1.383(7) . ?
C13 C14 1.411(7) . ?
C13 C18 1.392(6) . ?
C14 H14 0.9300 . ?
C14 C15 1.370(7) . ?
C15 H15 0.9300 . ?
C15 C16 1.411(6) . ?
C16 C17 1.395(7) . ?
C16 C21 1.454(7) . ?
C17 C18 1.373(7) . ?
C18 H18 0.9300 . ?
C19 C20 1.449(7) . ?
C20 C21 1.397(7) . ?
C20 C24 1.457(7) . ?
C21 C22 1.435(7) . ?
C22 C23 1.405(7) . ?
C22 C28 1.413(7) . ?
C23 C25 1.367(7) . ?
C25 H25 0.9300 . ?
C25 C26 1.405(8) . ?
C26 C27 1.426(8) . ?
C27 H27 0.9300 . ?
C27 C28 1.365(7) . ?
C28 H28 0.9300 . ?
C29 H29A 0.9700 . ?
C29 H29B 0.9700 . ?
C29 C30 1.504(10) . ?
C30 H30A 0.9600 . ?
C30 H30B 0.9600 . ?
C30 H30C 0.9600 . ?
C31 H31A 0.9700 . ?
C31 H31B 0.9700 . ?
C31 C32 1.50(3) . ?
C32 H32A 0.9600 . ?
C32 H32B 0.9600 . ?
C32 H32C 0.9600 . ?
C33 H33A 0.9700 . ?
C33 H33B 0.9700 . ?
C33 C34 1.51(2) . ?
C34 H34A 0.9600 . ?
C34 H34B 0.9600 . ?
C34 H34C 0.9600 . ?

loop_
_geom_torsion_atom_site_label_1
_geom_torsion_atom_site_label_2
_geom_torsion_atom_site_label_3
_geom_torsion_atom_site_label_4
_geom_torsion
_geom_torsion_site_symmetry_1
_geom_torsion_site_symmetry_2
_geom_torsion_site_symmetry_3
_geom_torsion_site_symmetry_4
_geom_torsion_publ_flag
S1 C7 C8 C9 -175.1(4) . . . . ?
S1 C7 C12 N1 -2.6(6) . . . . ?
S1 C7 C12 C11 173.6(4) . . . . ?
O1 C17 C18 C13 -176.4(4) . . . . ?
O1 C19 C20 C21 -3.5(7) . . . . ?
O1 C19 C20 C24 173.6(4) . . . . ?
O2 C19 C20 C21 178.3(5) . . . . ?
O2 C19 C20 C24 -4.5(8) . . . . ?
O4 C23 C25 C26 -177.6(5) . . . . ?
N1 C1 C2 C3 -179.7(4) . . . . ?
N1 C1 C6 S1 0.4(6) . . . . ?
N1 C1 C6 C5 178.5(4) . . . . ?
N1 C13 C14 C15 174.8(4) . . . . ?
N1 C13 C18 C17 -175.8(4) . . . . ?
N2 C26 C27 C28 178.5(6) . . . . ?
C1 N1 C12 C7 50.7(6) . . . . ?
C1 N1 C12 C11 -125.6(5) . . . . ?
C1 N1 C13 C14 -171.8(4) . . . . ?
C1 N1 C13 C18 8.0(7) . . . . ?
C1 C2 C3 C4 2.1(7) . . . . ?
C2 C1 C6 S1 -175.8(4) . . . . ?
C2 C1 C6 C5 2.3(7) . . . . ?
C2 C3 C4 C5 0.7(8) . . . . ?
C3 C4 C5 C6 -2.0(8) . . . . ?
C4 C5 C6 S1 178.6(4) . . . . ?
C4 C5 C6 C1 0.5(7) . . . . ?
C6 S1 C7 C8 140.1(4) . . . . ?
C6 S1 C7 C12 -35.9(4) . . . . ?
C6 C1 C2 C3 -3.6(7) . . . . ?
C7 S1 C6 C1 37.1(4) . . . . ?
C7 S1 C6 C5 -141.0(4) . . . . ?
C7 C8 C9 C10 0.7(8) . . . . ?
C8 C7 C12 N1 -178.7(4) . . . . ?
C8 C7 C12 C11 -2.4(7) . . . . ?
C8 C9 C10 C11 -0.8(8) . . . . ?
C9 C10 C11 C12 -0.7(7) . . . . ?
C10 C11 C12 N1 178.5(4) . . . . ?
C10 C11 C12 C7 2.3(7) . . . . ?
C12 N1 C1 C2 126.8(5) . . . . ?
C12 N1 C1 C6 -49.3(6) . . . . ?
C12 N1 C13 C14 -12.1(7) . . . . ?
C12 N1 C13 C18 167.7(4) . . . . ?
C12 C7 C8 C9 0.9(7) . . . . ?
C13 N1 C1 C2 -72.1(6) . . . . ?
C13 N1 C1 C6 111.7(5) . . . . ?
C13 N1 C12 C7 -110.5(5) . . . . ?
C13 N1 C12 C11 73.3(6) . . . . ?
C13 C14 C15 C16 -0.9(8) . . . . ?
C14 C13 C18 C17 4.1(7) . . . . ?
C14 C15 C16 C17 7.4(7) . . . . ?
C14 C15 C16 C21 -175.4(5) . . . . ?
C15 C16 C17 O1 170.8(4) . . . . ?
C15 C16 C17 C18 -8.6(7) . . . . ?
C15 C16 C21 C20 -163.0(5) . . . . ?
C15 C16 C21 C22 18.1(8) . . . . ?
C16 C17 C18 C13 3.0(8) . . . . ?
C16 C21 C22 C23 -168.4(5) . . . . ?
C16 C21 C22 C28 15.1(8) . . . . ?
C17 O1 C19 O2 -169.9(5) . . . . ?
C17 O1 C19 C20 11.7(7) . . . . ?
C17 C16 C21 C20 14.1(7) . . . . ?
C17 C16 C21 C22 -164.8(5) . . . . ?
C18 C13 C14 C15 -5.1(7) . . . . ?
C19 O1 C17 C16 -6.7(7) . . . . ?
C19 O1 C17 C18 172.7(4) . . . . ?
C19 C20 C21 C16 -9.1(7) . . . . ?
C19 C20 C21 C22 169.8(5) . . . . ?
C19 C20 C24 O3 -1.4(9) . . . . ?
C19 C20 C24 O4 175.9(4) . . . . ?
C20 C21 C22 C23 12.7(7) . . . . ?
C20 C21 C22 C28 -163.7(5) . . . . ?
C21 C16 C17 O1 -6.6(7) . . . . ?
C21 C16 C17 C18 174.0(5) . . . . ?
C21 C20 C24 O3 175.8(6) . . . . ?
C21 C20 C24 O4 -6.9(8) . . . . ?
C21 C22 C23 O4 -3.9(8) . . . . ?
C21 C22 C23 C25 175.9(5) . . . . ?
C21 C22 C28 C27 -177.3(5) . . . . ?
C22 C23 C25 C26 2.6(10) . . . . ?
C23 O4 C24 O3 -165.9(5) . . . . ?
C23 O4 C24 C20 16.4(7) . . . . ?
C23 C22 C28 C27 6.1(8) . . . . ?
C23 C25 C26 N2 -179.6(6) . . . . ?
C23 C25 C26 C27 3.4(9) . . . . ?
C24 O4 C23 C22 -11.3(8) . . . . ?
C24 O4 C23 C25 168.9(5) . . . . ?
C24 C20 C21 C16 173.9(5) . . . . ?
C24 C20 C21 C22 -7.2(8) . . . . ?
C25 C26 C27 C28 -4.4(9) . . . . ?
C26 N2 C29 C30 -73.3(9) . . . . ?
C26 N2 C31 C32 -102.8(10) . . . . ?
C26 N2 C33 C34 99.3(11) . . . . ?
C26 C27 C28 C22 -0.5(8) . . . . ?
C28 C22 C23 O4 173.0(5) . . . . ?
C28 C22 C23 C25 -7.3(8) . . . . ?
C29 N2 C26 C25 174.8(6) . . . . ?
C29 N2 C26 C27 -8.3(11) . . . . ?
C29 N2 C31 C32 109.2(10) . . . . ?
C29 N2 C33 C34 -91.2(10) . . . . ?
C31 N2 C26 C25 30.1(11) . . . . ?
C31 N2 C26 C27 -153.0(8) . . . . ?
C31 N2 C29 C30 72.1(9) . . . . ?
C33 N2 C26 C25 -16.4(12) . . . . ?
C33 N2 C26 C27 160.4(8) . . . . ?
C33 N2 C29 C30 117.2(8) . . . . ?

loop_
_twin_individual_id
_twin_individual_mass_fraction_refined
1 0.534(6)
2 0.466(6)
